data_7058916
loop_
_publ_author_name
'Danelli, Panagiota'
'Tsantis, Sokratis T.'
'Kitos, Alexandros'
'Psycharis, Vassilis'
'Raptopoulou, Catherine P.'
'Tsipis, Athanassios'
'Perlepes, Spyros P.'

_publ_section_title
;
 Investigating the isolation and interconversion of two diastereoisomers
 in an octahedral system
;
_journal_name_full 'New Journal of Chemistry'
_journal_paper_doi 10.1039/C9NJ04876F
_journal_year 2019
_chemical_formula_sum 'C25.2 H22.4 Cl2 N2 Ni O3'
_chemical_formula_weight 530.86
_space_group_crystal_system monoclinic
_space_group_IT_number 14
_space_group_name_Hall '-P 2yn'
_space_group_name_H-M_alt 'P 1 21/n 1'
_symmetry_space_group_name_Hall '-P 2yn'
_symmetry_space_group_name_H-M 'P 1 21/n 1'
_atom_sites_solution_hydrogens mixed
_audit_creation_method SHELXL-2014/7
_audit_update_record
;
2019-10-14 deposited with the CCDC.    2019-10-18 downloaded from the CCDC.
;
_cell_angle_alpha 90
_cell_angle_beta 95.3620(10)
_cell_angle_gamma 90
_cell_formula_units_Z 4
_cell_length_a 10.5379(2)
_cell_length_b 9.1919(2)
_cell_length_c 25.3211(5)
_cell_measurement_reflns_used 15663
_cell_measurement_temperature 180(2)
_cell_measurement_theta_max 27.50
_cell_measurement_theta_min 3.00
_cell_volume 2441.95(9)
_computing_cell_refinement 'CrystalClear, Rigaku MSC 2005'
_computing_data_collection 'CrystalClear, Rigaku MSC 2005'
_computing_data_reduction 'CrystalClear, Rigaku MSC 2005'
_computing_molecular_graphics 'Diamond ver.3.1'
_computing_publication_material 'publCIF J.Appl.Cryst. 2010, 43, 920-925'
_computing_structure_refinement 'SHELXL-2014/7 (Sheldrick, 2014)'
_computing_structure_solution 'SHELXL-2013/1 (Sheldrick, 2008)'
_diffrn_ambient_temperature 180(2)
_diffrn_measured_fraction_theta_full 0.998
_diffrn_measured_fraction_theta_max 0.998
_diffrn_measurement_device_type 'Rigaku R-AXIS SPIDER IPDS'
_diffrn_measurement_method '\q scans'
_diffrn_radiation_type MoK\a
_diffrn_radiation_wavelength 0.71073
_diffrn_reflns_av_R_equivalents 0.0487
_diffrn_reflns_av_unetI/netI 0.0427
_diffrn_reflns_Laue_measured_fraction_full 0.998
_diffrn_reflns_Laue_measured_fraction_max 0.998
_diffrn_reflns_limit_h_max 13
_diffrn_reflns_limit_h_min -13
_diffrn_reflns_limit_k_max 11
_diffrn_reflns_limit_k_min -11
_diffrn_reflns_limit_l_max 28
_diffrn_reflns_limit_l_min -32
_diffrn_reflns_number 21709
_diffrn_reflns_point_group_measured_fraction_full 0.998
_diffrn_reflns_point_group_measured_fraction_max 0.998
_diffrn_reflns_theta_full 25.242
_diffrn_reflns_theta_max 26.999
_diffrn_reflns_theta_min 3.007
_exptl_absorpt_coefficient_mu 1.043
_exptl_absorpt_correction_T_max 1.000
_exptl_absorpt_correction_T_min 0.740
_exptl_absorpt_correction_type empirical
_exptl_absorpt_process_details 'CrystalClear, Rigaku MSC 2005'
_exptl_crystal_colour orange
_exptl_crystal_density_diffrn 1.444
_exptl_crystal_description parallelepiped
_exptl_crystal_F_000 1094
_exptl_crystal_size_max 0.20
_exptl_crystal_size_mid 0.20
_exptl_crystal_size_min 0.09
_refine_diff_density_max 1.224
_refine_diff_density_min -0.504
_refine_diff_density_rms 0.102
_refine_ls_extinction_method none
_refine_ls_goodness_of_fit_ref 1.091
_refine_ls_hydrogen_treatment mixed
_refine_ls_matrix_type full
_refine_ls_number_parameters 393
_refine_ls_number_reflns 5319
_refine_ls_number_restraints 9
_refine_ls_restrained_S_all 1.092
_refine_ls_R_factor_all 0.0635
_refine_ls_R_factor_gt 0.0449
_refine_ls_shift/su_max 0.001
_refine_ls_shift/su_mean 0.000
_refine_ls_structure_factor_coef Fsqd
_refine_ls_weighting_details 'w=1/[\s^2^(Fo^2^)+(0.0758P)^2^+2.0997P] where P=(Fo^2^+2Fc^2^)/3'
_refine_ls_weighting_scheme calc
_refine_ls_wR_factor_gt 0.1258
_refine_ls_wR_factor_ref 0.1441
_reflns_Friedel_coverage 0.000
_reflns_number_gt 4036
_reflns_number_total 5319
_reflns_threshold_expression 'I > 2\s(I)'
_cod_data_source_file c9nj04876f2.cif
_cod_data_source_block shelx
_cod_original_formula_sum 'C25.20 H22.40 Cl2 N2 Ni O3'
_cod_database_code 7058916
_shelx_shelxl_version_number 2014/7
_shelx_space_group_comment
;
The symmetry employed for this shelxl refinement is uniquely defined
by the following loop, which should always be used as a source of
symmetry information in preference to the above space-group names.
They are only intended as comments.
;

loop_
_space_group_symop_operation_xyz
'x, y, z'
'-x+1/2, y+1/2, -z+1/2'
'-x, -y, -z'
'x-1/2, -y-1/2, z-1/2'

loop_
_atom_site_label
_atom_site_type_symbol
_atom_site_fract_x
_atom_site_fract_y
_atom_site_fract_z
_atom_site_U_iso_or_equiv
_atom_site_adp_type
_atom_site_occupancy
_atom_site_site_symmetry_order
_atom_site_calc_flag
_atom_site_refinement_flags_posn
_atom_site_refinement_flags_adp
_atom_site_refinement_flags_occupancy
_atom_site_disorder_assembly
_atom_site_disorder_group
Ni1 Ni 0.61231(3) 0.22197(4) 0.13148(2) 0.02237(14) Uani 1 1 d . . . . .
Cl1 Cl 0.54889(7) 0.10199(8) 0.20977(3) 0.0278(2) Uani 1 1 d . . . . .
Cl2 Cl 0.66866(8) 0.33742(9) 0.05205(3) 0.0326(2) Uani 1 1 d . . . . .
O1 O 0.4211(2) 0.2679(2) 0.10710(9) 0.0266(5) Uani 1 1 d . . . . .
N1 N 0.5922(2) 0.4221(3) 0.16507(10) 0.0215(5) Uani 1 1 d . . . . .
C1 C 0.6827(3) 0.4988(3) 0.19320(12) 0.0243(6) Uani 1 1 d . . . . .
C2 C 0.6626(3) 0.6410(4) 0.20928(13) 0.0281(7) Uani 1 1 d . . . . .
C3 C 0.5475(3) 0.7075(4) 0.19449(15) 0.0310(7) Uani 1 1 d . . . . .
C4 C 0.4531(3) 0.6289(4) 0.16525(14) 0.0288(7) Uani 1 1 d . . . . .
C5 C 0.4765(3) 0.4851(3) 0.15268(12) 0.0215(6) Uani 1 1 d . . . . .
C6 C 0.3830(3) 0.3859(3) 0.12315(12) 0.0228(6) Uani 1 1 d . . . . .
C7 C 0.2459(3) 0.4231(3) 0.11443(13) 0.0240(6) Uani 1 1 d . . . . .
C8 C 0.1816(3) 0.4882(4) 0.15369(15) 0.0297(7) Uani 1 1 d . . . . .
C9 C 0.0499(3) 0.5075(4) 0.14601(17) 0.0370(9) Uani 1 1 d . . . . .
C10 C -0.0168(3) 0.4659(4) 0.09941(18) 0.0416(9) Uani 1 1 d . . . . .
C11 C 0.0472(4) 0.4025(4) 0.05973(17) 0.0428(9) Uani 1 1 d . . . . .
C12 C 0.1769(3) 0.3784(4) 0.06713(15) 0.0333(8) Uani 1 1 d . . . . .
N2 N 0.6372(2) 0.0184(3) 0.10113(11) 0.0238(5) Uani 1 1 d . . . . .
O2 O 0.8035(2) 0.1834(2) 0.15705(9) 0.0252(5) Uani 1 1 d . . . . .
C13 C 0.5530(3) -0.0582(4) 0.07013(14) 0.0310(7) Uani 1 1 d . . . . .
C14 C 0.5776(4) -0.1979(4) 0.05248(15) 0.0351(8) Uani 1 1 d . . . . .
C15 C 0.6949(4) -0.2592(4) 0.06774(14) 0.0320(8) Uani 1 1 d . . . . .
C16 C 0.7850(3) -0.1792(4) 0.09940(13) 0.0275(7) Uani 1 1 d . . . . .
C17 C 0.7524(3) -0.0413(3) 0.11584(12) 0.0228(6) Uani 1 1 d . . . . .
C18 C 0.8405(3) 0.0586(3) 0.14867(11) 0.0205(6) Uani 1 1 d . . . . .
C19 C 0.9709(3) 0.0138(3) 0.16932(12) 0.0220(6) Uani 1 1 d . . . . .
C20 C 0.9948(3) -0.1146(4) 0.19749(13) 0.0260(7) Uani 1 1 d . . . . .
C21 C 1.1195(3) -0.1500(4) 0.21746(13) 0.0305(7) Uani 1 1 d . . . . .
C22 C 1.2194(3) -0.0580(4) 0.20775(13) 0.0298(7) Uani 1 1 d . . . . .
C23 C 1.1957(3) 0.0710(4) 0.18025(14) 0.0322(8) Uani 1 1 d . . . . .
C24 C 1.0721(3) 0.1090(4) 0.16153(14) 0.0292(7) Uani 1 1 d . . . . .
H1 H 0.763(3) 0.447(4) 0.2008(14) 0.036(10) Uiso 1 1 d . . . . .
H2 H 0.730(4) 0.690(5) 0.2300(17) 0.048(12) Uiso 1 1 d . . . . .
H3 H 0.530(4) 0.805(4) 0.2005(15) 0.037(10) Uiso 1 1 d . . . . .
H4 H 0.377(4) 0.662(4) 0.1564(14) 0.035(10) Uiso 1 1 d . . . . .
H8 H 0.231(4) 0.515(4) 0.1878(16) 0.041(11) Uiso 1 1 d . . . . .
H9 H 0.001(4) 0.550(5) 0.1690(17) 0.051(12) Uiso 1 1 d . . . . .
H10 H -0.108(4) 0.474(4) 0.0972(15) 0.041(10) Uiso 1 1 d . . . . .
H11 H 0.004(4) 0.368(5) 0.0270(16) 0.048(12) Uiso 1 1 d . . . . .
H12 H 0.217(4) 0.334(4) 0.0422(16) 0.038(11) Uiso 1 1 d . . . . .
H13 H 0.477(3) -0.018(4) 0.0624(14) 0.032(10) Uiso 1 1 d . . . . .
H14 H 0.511(4) -0.252(5) 0.0326(18) 0.054(13) Uiso 1 1 d . . . . .
H15 H 0.717(3) -0.349(4) 0.0597(14) 0.030(9) Uiso 1 1 d . . . . .
H16 H 0.863(4) -0.215(4) 0.1104(14) 0.029(9) Uiso 1 1 d . . . . .
H20 H 0.922(3) -0.180(4) 0.2051(13) 0.026(9) Uiso 1 1 d . . . . .
H21 H 1.138(4) -0.243(5) 0.2446(17) 0.052(12) Uiso 1 1 d . . . . .
H22 H 1.317(4) -0.080(5) 0.2192(17) 0.062(13) Uiso 1 1 d . . . . .
H23 H 1.274(4) 0.151(4) 0.1735(15) 0.044(11) Uiso 1 1 d . . . . .
H24 H 1.063(3) 0.214(4) 0.1448(14) 0.030(10) Uiso 1 1 d . . . . .
O3 O 0.8415(7) 0.1688(7) -0.0619(2) 0.0757(19) Uani 0.6 1 d . U P A 1
H3A H 0.8955 0.2294 -0.0490 0.114 Uiso 0.6 1 calc R U P A 1
C25 C 0.8354(7) 0.0498(9) -0.0264(3) 0.0564(15) Uani 0.6 1 d . U P A 1
H25A H 0.8948 -0.0284 -0.0348 0.068 Uiso 0.6 1 calc R U P A 1
H25B H 0.7479 0.0096 -0.0282 0.068 Uiso 0.6 1 calc R U P A 1
C26 C 0.8733(7) 0.1123(9) 0.0272(3) 0.0598(18) Uani 0.6 1 d . U P A 1
H26A H 0.8021 0.1033 0.0493 0.090 Uiso 0.6 1 calc R U P A 1
H26B H 0.8952 0.2152 0.0236 0.090 Uiso 0.6 1 calc R U P A 1
H26C H 0.9473 0.0593 0.0438 0.090 Uiso 0.6 1 calc R U P A 1
O4 O 0.7346(13) 0.2364(13) -0.0633(4) 0.089(3) Uani 0.4 1 d G . P B 2
H4A H 0.7334 0.2555 -0.0297 0.134 Uiso 0.4 1 d G U P B 2
H4B H 0.7703 0.1512 -0.0641 0.134 Uiso 0.4 1 d G U P B 2

loop_
_atom_site_aniso_label
_atom_site_aniso_U_11
_atom_site_aniso_U_22
_atom_site_aniso_U_33
_atom_site_aniso_U_23
_atom_site_aniso_U_13
_atom_site_aniso_U_12
Ni1 0.0170(2) 0.0178(2) 0.0320(3) -0.00506(15) 0.00052(16) 0.00207(14)
Cl1 0.0265(4) 0.0220(4) 0.0354(4) -0.0029(3) 0.0049(3) -0.0005(3)
Cl2 0.0332(4) 0.0313(5) 0.0335(4) -0.0040(3) 0.0037(3) -0.0041(3)
O1 0.0207(10) 0.0213(11) 0.0372(13) -0.0060(9) 0.0004(9) 0.0011(9)
N1 0.0179(12) 0.0179(13) 0.0286(13) -0.0013(10) 0.0011(10) 0.0004(10)
C1 0.0204(14) 0.0247(16) 0.0275(16) 0.0007(13) 0.0008(12) -0.0007(12)
C2 0.0271(16) 0.0257(17) 0.0315(17) -0.0077(14) 0.0027(13) -0.0076(13)
C3 0.0314(18) 0.0188(17) 0.043(2) -0.0027(14) 0.0057(15) -0.0009(13)
C4 0.0220(16) 0.0210(16) 0.043(2) 0.0010(14) 0.0029(14) 0.0027(13)
C5 0.0207(14) 0.0185(15) 0.0253(15) 0.0004(12) 0.0025(12) 0.0007(11)
C6 0.0210(14) 0.0211(15) 0.0265(15) 0.0016(12) 0.0033(12) -0.0018(12)
C7 0.0230(15) 0.0172(15) 0.0310(16) -0.0002(12) -0.0023(12) 0.0003(12)
C8 0.0233(15) 0.0241(17) 0.0413(19) -0.0020(14) 0.0009(14) 0.0010(13)
C9 0.0227(16) 0.0240(18) 0.065(3) -0.0024(17) 0.0054(16) 0.0035(13)
C10 0.0207(17) 0.0252(19) 0.077(3) 0.0032(18) -0.0068(18) 0.0014(14)
C11 0.037(2) 0.039(2) 0.048(2) 0.0096(18) -0.0194(18) -0.0058(17)
C12 0.0330(18) 0.0319(19) 0.0343(19) 0.0012(15) -0.0011(15) 0.0005(15)
N2 0.0195(12) 0.0196(13) 0.0321(14) -0.0036(11) 0.0011(10) 0.0010(10)
O2 0.0211(10) 0.0194(11) 0.0349(12) -0.0050(9) 0.0015(9) 0.0023(8)
C13 0.0242(16) 0.0294(18) 0.0378(19) -0.0067(15) -0.0053(14) 0.0004(14)
C14 0.0360(19) 0.0328(19) 0.0356(19) -0.0092(15) -0.0012(16) -0.0059(15)
C15 0.042(2) 0.0204(17) 0.0333(19) -0.0074(14) 0.0044(16) 0.0018(15)
C16 0.0291(17) 0.0206(16) 0.0332(18) -0.0012(13) 0.0037(14) 0.0040(13)
C17 0.0210(14) 0.0208(15) 0.0270(15) -0.0015(12) 0.0047(12) 0.0003(12)
C18 0.0192(14) 0.0190(15) 0.0236(15) -0.0002(12) 0.0039(11) 0.0009(11)
C19 0.0192(14) 0.0184(15) 0.0284(16) -0.0031(12) 0.0027(12) 0.0008(11)
C20 0.0213(15) 0.0241(16) 0.0322(17) 0.0022(13) 0.0009(13) -0.0024(12)
C21 0.0286(16) 0.0294(18) 0.0326(18) 0.0013(14) -0.0013(14) 0.0063(14)
C22 0.0226(15) 0.0321(18) 0.0341(18) -0.0013(14) 0.0003(13) 0.0048(14)
C23 0.0218(15) 0.0328(19) 0.042(2) 0.0013(15) 0.0022(14) -0.0052(14)
C24 0.0261(16) 0.0234(17) 0.0379(19) 0.0047(14) 0.0018(14) -0.0015(13)
O3 0.108(6) 0.060(3) 0.061(3) 0.006(2) 0.019(3) 0.013(3)
C25 0.044(3) 0.060(3) 0.067(3) 0.014(2) 0.011(3) 0.019(3)
C26 0.051(4) 0.064(4) 0.067(3) 0.014(3) 0.016(3) 0.013(3)
O4 0.115(9) 0.089(8) 0.062(6) 0.009(5) 0.000(6) 0.023(7)

loop_
_atom_type_symbol
_atom_type_description
_atom_type_scat_dispersion_real
_atom_type_scat_dispersion_imag
_atom_type_scat_source
C C 0.0033 0.0016 'International Tables Vol C Tables 4.2.6.8 and 6.1.1.4'
H H 0.0000 0.0000 'International Tables Vol C Tables 4.2.6.8 and 6.1.1.4'
Cl Cl 0.1484 0.1585 'International Tables Vol C Tables 4.2.6.8 and 6.1.1.4'
N N 0.0061 0.0033 'International Tables Vol C Tables 4.2.6.8 and 6.1.1.4'
Ni Ni 0.3393 1.1124 'International Tables Vol C Tables 4.2.6.8 and 6.1.1.4'
O O 0.0106 0.0060 'International Tables Vol C Tables 4.2.6.8 and 6.1.1.4'

loop_
_geom_angle_atom_site_label_1
_geom_angle_atom_site_label_2
_geom_angle_atom_site_label_3
_geom_angle
N1 Ni1 N2 177.28(10)
N1 Ni1 O2 99.12(9)
N2 Ni1 O2 78.91(9)
N1 Ni1 O1 78.88(9)
N2 Ni1 O1 103.10(9)
O2 Ni1 O1 178.00(8)
N1 Ni1 Cl2 89.67(7)
N2 Ni1 Cl2 92.25(8)
O2 Ni1 Cl2 91.60(7)
O1 Ni1 Cl2 88.31(7)
N1 Ni1 Cl1 91.25(7)
N2 Ni1 Cl1 86.89(8)
O2 Ni1 Cl1 90.04(7)
O1 Ni1 Cl1 90.09(7)
Cl2 Ni1 Cl1 177.96(3)
C6 O1 Ni1 114.34(19)
C1 N1 C5 118.5(3)
C1 N1 Ni1 126.8(2)
C5 N1 Ni1 114.38(19)
N1 C1 C2 122.0(3)
N1 C1 H1 114(2)
C2 C1 H1 124(2)
C3 C2 C1 119.5(3)
C3 C2 H2 122(3)
C1 C2 H2 118(3)
C2 C3 C4 118.9(3)
C2 C3 H3 124(2)
C4 C3 H3 117(2)
C3 C4 C5 119.0(3)
C3 C4 H4 124(3)
C5 C4 H4 117(3)
N1 C5 C4 121.9(3)
N1 C5 C6 113.0(3)
C4 C5 C6 125.0(3)
O1 C6 C7 119.7(3)
O1 C6 C5 118.7(3)
C7 C6 C5 121.6(3)
C8 C7 C12 119.2(3)
C8 C7 C6 121.8(3)
C12 C7 C6 118.7(3)
C7 C8 C9 120.0(3)
C7 C8 H8 119(2)
C9 C8 H8 121(2)
C10 C9 C8 120.6(4)
C10 C9 H9 114(3)
C8 C9 H9 126(3)
C9 C10 C11 119.6(3)
C9 C10 H10 117(2)
C11 C10 H10 123(2)
C12 C11 C10 120.7(4)
C12 C11 H11 117(2)
C10 C11 H11 122(2)
C11 C12 C7 119.8(4)
C11 C12 H12 121(3)
C7 C12 H12 120(3)
C13 N2 C17 118.7(3)
C13 N2 Ni1 127.1(2)
C17 N2 Ni1 114.2(2)
C18 O2 Ni1 114.53(19)
N2 C13 C14 123.0(3)
N2 C13 H13 116(2)
C14 C13 H13 120(2)
C15 C14 C13 118.4(3)
C15 C14 H14 122(3)
C13 C14 H14 119(3)
C14 C15 C16 119.3(3)
C14 C15 H15 124(2)
C16 C15 H15 117(2)
C17 C16 C15 118.7(3)
C17 C16 H16 119(2)
C15 C16 H16 122(2)
N2 C17 C16 121.9(3)
N2 C17 C18 113.4(3)
C16 C17 C18 124.6(3)
O2 C18 C19 119.6(3)
O2 C18 C17 118.3(3)
C19 C18 C17 122.0(3)
C20 C19 C24 119.8(3)
C20 C19 C18 122.3(3)
C24 C19 C18 117.9(3)
C19 C20 C21 120.1(3)
C19 C20 H20 120.2(19)
C21 C20 H20 119.6(19)
C22 C21 C20 119.7(3)
C22 C21 H21 119(2)
C20 C21 H21 121(2)
C23 C22 C21 120.4(3)
C23 C22 H22 115(2)
C21 C22 H22 124(2)
C22 C23 C24 120.4(3)
C22 C23 H23 122(2)
C24 C23 H23 117(2)
C23 C24 C19 119.6(3)
C23 C24 H24 115(2)
C19 C24 H24 126(2)
C25 O3 H3A 109.5
O3 C25 C26 104.8(7)
O3 C25 H25A 110.8
C26 C25 H25A 110.8
O3 C25 H25B 110.8
C26 C25 H25B 110.8
H25A C25 H25B 108.9
C25 C26 H26A 109.5
C25 C26 H26B 109.5
H26A C26 H26B 109.5
C25 C26 H26C 109.5
H26A C26 H26C 109.5
H26B C26 H26C 109.5
H4A O4 H4B 104.5

loop_
_geom_bond_atom_site_label_1
_geom_bond_atom_site_label_2
_geom_bond_distance
Ni1 N1 2.046(2)
Ni1 N2 2.049(3)
Ni1 O2 2.088(2)
Ni1 O1 2.095(2)
Ni1 Cl2 2.3973(9)
Ni1 Cl1 2.4167(9)
O1 C6 1.239(4)
N1 C1 1.337(4)
N1 C5 1.360(4)
C1 C2 1.391(5)
C1 H1 0.97(4)
C2 C3 1.378(5)
C2 H2 0.96(4)
C3 C4 1.387(5)
C3 H3 0.93(4)
C4 C5 1.387(4)
C4 H4 0.87(4)
C5 C6 1.491(4)
C6 C7 1.481(4)
C7 C8 1.390(5)
C7 C12 1.403(5)
C8 C9 1.394(5)
C8 H8 1.00(4)
C9 C10 1.370(6)
C9 H9 0.90(4)
C10 C11 1.390(6)
C10 H10 0.96(4)
C11 C12 1.380(5)
C11 H11 0.96(4)
C12 H12 0.89(4)
N2 C13 1.330(4)
N2 C17 1.353(4)
O2 C18 1.236(4)
C13 C14 1.392(5)
C13 H13 0.89(4)
C14 C15 1.380(5)
C14 H14 0.96(4)
C15 C16 1.394(5)
C15 H15 0.88(4)
C16 C17 1.387(4)
C16 H16 0.90(4)
C17 C18 1.500(4)
C18 C19 1.482(4)
C19 C20 1.390(4)
C19 C24 1.407(4)
C20 C21 1.402(4)
C20 H20 1.00(3)
C21 C22 1.390(5)
C21 H21 1.10(4)
C22 C23 1.386(5)
C22 H22 1.07(4)
C23 C24 1.389(5)
C23 H23 1.13(4)
C24 H24 1.06(4)
O3 C25 1.422(9)
O3 H3A 0.8400
C25 C26 1.492(11)
C25 H25A 0.9900
C25 H25B 0.9900
C26 H26A 0.9800
C26 H26B 0.9800
C26 H26C 0.9800
O4 H4A 0.8699
O4 H4B 0.8700

loop_
_geom_hbond_atom_site_label_D
_geom_hbond_atom_site_label_H
_geom_hbond_atom_site_label_A
_geom_hbond_distance_DH
_geom_hbond_distance_HA
_geom_hbond_distance_DA
_geom_hbond_angle_DHA
_geom_hbond_site_symmetry_A
C2 H2 Cl1 0.96(4) 2.78(4) 3.523(4) 135(3) 2_655
C14 H14 Cl2 0.96(4) 2.83(5) 3.755(4) 160(4) 3_655
